data_2103196
loop_
_publ_author_name
'Marsh, Richard E.'
'Kapon, Moshe'
'Hu, Shengzhi'
'Herbstein, Frank H.'

_publ_section_title
;
 Some 60 new space-group corrections
;
_journal_issue 1
_journal_name_full 'Acta Crystallographica Section B'
_journal_page_first 62
_journal_page_last 77
_journal_paper_doi 10.1107/S0108768101017128
_journal_volume 58
_journal_year 2002
_chemical_formula_sum 'C6 Cd3 I2 N6'
_chemical_name_systematic
;
catena-(bis(Tetramethylammonium)
(hexa(?2-cyano)-di-iodo-tri-cadmium) tetrachloroethene clathrate)
{n(C6Cd3I2N62-), 2n(C4H12N+), n(C2Cl4)}
;
_space_group_IT_number 12
_symmetry_cell_setting monoclinic
_symmetry_space_group_name_Hall '-C 2y'
_symmetry_space_group_name_H-M 'C 1 2/m 1'
_cell_angle_alpha 90.00
_cell_angle_beta 92.01
_cell_angle_gamma 90.00
_cell_length_a 15.467
_cell_length_b 8.541
_cell_length_c 12.840
_cell_volume 1695.167
_cod_data_source_file bm0047.cif
_cod_data_source_block CSD_CIF_Table_35s
_cod_original_sg_symbol_H-M 'C2/m   '
_cod_original_formula_sum ' C6Cd3I2N6 '
_cod_database_code 2103196

loop_
_symmetry_equiv_pos_as_xyz
'x, y, z'
'-x, y, -z'
'x+1/2, y+1/2, z'
'-x+1/2, y+1/2, -z'
'-x, -y, -z'
'x, -y, z'
'-x+1/2, -y+1/2, -z'
'x+1/2, -y+1/2, z'

loop_
_atom_site_label
_atom_site_fract_x
_atom_site_fract_y
_atom_site_fract_z
_atom_site_occupancy
Cd1 -.3290 .0 -.6932 1.00
Cd3 .0 .0 .5 1.00
I1 -.3608 .0 -.9014 .876
N1 -.120 .0 -.614 1.00
C1 -.188 .0 -.644 1.00
N3 -.070 .191 -.410 1.00
C3 .394 -.208 -.376 1.00
N5 -.343 .0 -.251 1.00
C5 -.384 .150 -.202 .67
C6 -.292 .123 -.198 .67
C7 -.342 .038 -.378 .67
Cl1 -.1359 .0 .0270 1.00
Cl3 .0300 .0 .1628 1.00
C11 -.028 .0 -.020 1.00

loop_
_atom_type_symbol
C
Cd
I
N
Cl
